data_1001832
loop_
_publ_author_name
'Suard, E'
'Mirebeau, I'
'Caignaert, V'
'Imbert, P'
'Balagurov, A M'

_publ_section_title
;
Influence of a deoxygenation process on the magnetic diagram of iron
doped Y Ba2 Cu3 Oy phases: a neutron diffraction study
;
_journal_coden_ASTM PHYCE6
_journal_name_full 'Physica C (Amsterdam) (152,1988-)'
_journal_page_first 10
_journal_page_last 20
_journal_paper_doi 10.1016/S0921-4534(97)01465-2
_journal_volume 288
_journal_year 1997
_chemical_formula_structural 'Y Ba2 (Cu0.60 Fe0.40) (Cu1.92 Fe0.08) O6.46'
_chemical_formula_sum 'Ba2 Cu2.52 Fe0.48 O6.46 Y'
_chemical_name_systematic
;
Yttrium barium copper iron oxide (1/2/2.52/0.48/6.46)
;
_space_group_IT_number 123
_symmetry_cell_setting tetragonal
_symmetry_Int_Tables_number 123
_symmetry_space_group_name_Hall '-P 4 2'
_symmetry_space_group_name_H-M 'P 4/m m m'
_cell_angle_alpha 90
_cell_angle_beta 90
_cell_angle_gamma 90
_cell_formula_units_Z 1
_cell_length_a 3.8718(1)
_cell_length_b 3.8718(1)
_cell_length_c 11.8256(4)
_cell_volume 177.3
_refine_ls_R_factor_all 0.039
_cod_original_formula_sum 'Ba2 Cu2.52 Fe.48 O6.46 Y'
_cod_database_code 1001832

loop_
_symmetry_equiv_pos_as_xyz
x,y,z
-x,-y,z
-x,y,z
x,-y,z
-y,x,z
y,-x,z
y,x,z
-y,-x,z
-x,-y,-z
x,y,-z
x,-y,-z
-x,y,-z
y,-x,-z
-y,x,-z
-y,-x,-z
y,x,-z

loop_
_atom_site_label
_atom_site_type_symbol
_atom_site_symmetry_multiplicity
_atom_site_Wyckoff_symbol
_atom_site_fract_x
_atom_site_fract_y
_atom_site_fract_z
_atom_site_occupancy
_atom_site_attached_hydrogens
_atom_site_calc_flag
Y1 Y3+ 1 d 0.5 0.5 0.5 1. 0 d
Ba1 Ba2+ 2 h 0.5 0.5 0.1946(2) 1. 0 d
Cu1 Cu2+ 1 a 0. 0. 0. 0.60(2) 0 d
Fe1 Fe2+ 1 a 0. 0. 0. 0.40(2) 0 d
Cu2 Cu2+ 2 g -1. -1. -1. 0.96(1) 0 dum
Fe2 Fe2+ 2 g -1. -1. -1. 0.04(1) 0 dum
O1 O2- 4 i 0. 0.5 0.3794(2) 1. 0 d
O2 O2- 2 g 0. 0. 0.1534(3) 1. 0 d
O3 O2- 4 l 0.090(4) 0. 0. 0.115(5) 0 d

loop_
_atom_type_symbol
_atom_type_oxidation_number
Y3+ 3.000
Ba2+ 2.000
Cu2+ 1.968
Fe2+ 2.000
O2- -2.000
